data_2013960
loop_
_publ_author_name
'Banerjee, Sangeeta Ray'
'Zubieta, Jon '

_publ_section_title
;
 A metal-mediated dimerization of the ligand
 bis(<i>N</i>,<i>N</i>-diethylamino)carbeniumdithiocarboxylate
;
_journal_issue 5
_journal_name_full 'Acta Crystallographica Section C'
_journal_page_first m208
_journal_page_last m209
_journal_paper_doi 10.1107/S0108270104006869
_journal_volume 60
_journal_year 2004
_chemical_formula_iupac '(C21 H42 N4 S4) [Re Cl5 O1]'
_chemical_formula_moiety 'C21 H42 N4 S4 2+, Cl5 O Re 2-'
_chemical_formula_sum 'C21 H42 Cl5 N4 O Re S4'
_chemical_formula_weight 858.28
_space_group_IT_number 14
_symmetry_cell_setting monoclinic
_symmetry_space_group_name_Hall '-P 2yn'
_symmetry_space_group_name_H-M 'P 1 21/n 1'
_atom_sites_solution_hydrogens geom
_atom_sites_solution_primary direct
_atom_sites_solution_secondary difmap
_cell_angle_alpha 90.00
_cell_angle_beta 94.0030(10)
_cell_angle_gamma 90.00
_cell_formula_units_Z 4
_cell_length_a 13.1381(5)
_cell_length_b 16.3486(7)
_cell_length_c 15.7094(6)
_cell_measurement_reflns_used 11209
_cell_measurement_temperature 90(2)
_cell_measurement_theta_max 31.51
_cell_measurement_theta_min 1.80
_cell_volume 3366.0(2)
_computing_cell_refinement SMART
_computing_data_collection 'SMART (Bruker, 1997)'
_computing_data_reduction 'SAINT (Bruker, 1997)'
_computing_molecular_graphics 'SHELXTL (Bruker, 1997)'
_computing_publication_material SHELXTL
_computing_structure_refinement 'SHELXL97 (Sheldrick, 1997)'
_computing_structure_solution 'SHELXS97 (Sheldrick, 1990)'
_diffrn_ambient_temperature 90(2)
_diffrn_detector_area_resol_mean 512
_diffrn_measured_fraction_theta_full 0.999
_diffrn_measured_fraction_theta_max 0.999
_diffrn_measurement_device_type 'Bruker SMART APEX CCD area-dectector'
_diffrn_measurement_method '\f and \w scans'
_diffrn_radiation_monochromator graphite
_diffrn_radiation_type MoK\a
_diffrn_radiation_wavelength 0.71073
_diffrn_reflns_av_R_equivalents 0.0279
_diffrn_reflns_av_sigmaI/netI 0.0261
_diffrn_reflns_limit_h_max 19
_diffrn_reflns_limit_h_min -19
_diffrn_reflns_limit_k_max 23
_diffrn_reflns_limit_k_min -24
_diffrn_reflns_limit_l_max 23
_diffrn_reflns_limit_l_min -23
_diffrn_reflns_number 43155
_diffrn_reflns_theta_full 31.51
_diffrn_reflns_theta_max 31.51
_diffrn_reflns_theta_min 1.80
_diffrn_standards_decay_% 0
_diffrn_standards_interval_count 0
_diffrn_standards_interval_time 0
_diffrn_standards_number 0
_exptl_absorpt_coefficient_mu 4.278
_exptl_absorpt_correction_T_max 0.6743
_exptl_absorpt_correction_T_min 0.4395
_exptl_absorpt_correction_type multi-scan
_exptl_absorpt_process_details '(SADABS; Sheldrick, 1997)'
_exptl_crystal_colour Orange
_exptl_crystal_density_diffrn 1.694
_exptl_crystal_density_method 'not measured'
_exptl_crystal_description Block
_exptl_crystal_F_000 1712
_exptl_crystal_size_max 0.23
_exptl_crystal_size_mid 0.16
_exptl_crystal_size_min 0.10
_refine_diff_density_max 1.825
_refine_diff_density_min -0.469
_refine_ls_extinction_method none
_refine_ls_goodness_of_fit_ref 1.067
_refine_ls_hydrogen_treatment constr
_refine_ls_matrix_type full
_refine_ls_number_parameters 333
_refine_ls_number_reflns 11209
_refine_ls_number_restraints 0
_refine_ls_restrained_S_all 1.067
_refine_ls_R_factor_all 0.0289
_refine_ls_R_factor_gt 0.0245
_refine_ls_shift/su_max 0.003
_refine_ls_shift/su_mean 0.000
_refine_ls_structure_factor_coef Fsqd
_refine_ls_weighting_details 'calc w=1/[\s^2^(Fo^2^)+(0.031P)^2^+2.8947P] where P=(Fo^2^+2Fc^2^)/3'
_refine_ls_weighting_scheme calc
_refine_ls_wR_factor_gt 0.0623
_refine_ls_wR_factor_ref 0.0642
_reflns_number_gt 10065
_reflns_number_total 11209
_reflns_threshold_expression I>2\s(I)
_cod_data_source_file fg1741.cif
_cod_data_source_block II
_cod_depositor_comments
;
The following automatic conversions were performed:

'_exptl_absorpt_correction_type' value 'Multi-Scan' changed to
'multi-scan' according to
/home/saulius/struct/CIF-dictionaries/cif_core.dic dictionary named
'cif_core.dic' version 2.4.1 from 2010-06-29.

Automatic conversion script
Id: cif_fix_values 1715 2011-07-08 13:25:40Z adriana 
;
_cod_original_sg_symbol_H-M 'P 21/n'
_cod_database_code 2013960
_cod_database_fobs_code 2013960

loop_
_symmetry_equiv_pos_as_xyz
'x, y, z'
'-x+1/2, y+1/2, -z+1/2'
'-x, -y, -z'
'x-1/2, -y-1/2, z-1/2'

loop_
_atom_site_label
_atom_site_fract_x
_atom_site_fract_y
_atom_site_fract_z
_atom_site_U_iso_or_equiv
_atom_site_adp_type
_atom_site_calc_flag
_atom_site_refinement_flags
_atom_site_occupancy
_atom_site_disorder_assembly
_atom_site_disorder_group
_atom_site_type_symbol
Re1 0.527008(6) 0.696602(5) 0.487325(5) 0.01556(3) Uani d . 1 . . Re
Cl1 0.56523(5) 0.68897(3) 0.34104(3) 0.02233(11) Uani d . 1 . . Cl
Cl2 0.35210(4) 0.72002(3) 0.43906(4) 0.02062(10) Uani d . 1 . . Cl
Cl3 0.55376(4) 0.84493(3) 0.47914(3) 0.01948(10) Uani d . 1 . . Cl
Cl4 0.49064(4) 0.72411(3) 0.63348(3) 0.01993(10) Uani d . 1 . . Cl
Cl5 0.70669(4) 0.69182(3) 0.53003(4) 0.02193(10) Uani d . 1 . . Cl
S1 0.23796(4) -0.07465(4) 0.64456(3) 0.01979(10) Uani d . 1 . . S
S2 0.44490(4) 0.00497(4) 0.67031(4) 0.02377(11) Uani d . 1 . . S
S3 0.33135(4) -0.05591(3) 0.47577(3) 0.01641(9) Uani d . 1 . . S
S4 0.10904(5) -0.10405(5) 0.45207(4) 0.03147(14) Uani d . 1 . . S
O1 0.51257(14) 0.59535(10) 0.49998(11) 0.0234(3) Uani d . 1 . . O
N1 0.26601(15) 0.11146(12) 0.76211(12) 0.0179(3) Uani d . 1 . . N
N2 0.28109(15) -0.01116(12) 0.84195(12) 0.0193(4) Uani d . 1 . . N
N3 0.20680(16) -0.05274(12) 0.27073(12) 0.0209(4) Uani d . 1 . . N
N4 0.20663(14) 0.07070(12) 0.34890(12) 0.0182(3) Uani d . 1 . . N
C1 0.3892(2) 0.18456(18) 0.85998(18) 0.0308(6) Uani d . 1 . . C
H1A 0.4192 0.1326 0.8803 0.046 Uiso calc R 1 . . H
H1B 0.3959 0.2251 0.9059 0.046 Uiso calc R 1 . . H
H1C 0.4249 0.2041 0.8112 0.046 Uiso calc R 1 . . H
C2 0.27751(18) 0.17193(14) 0.83301(15) 0.0209(4) Uani d . 1 . . C
H2A 0.2413 0.1520 0.8822 0.025 Uiso calc R 1 . . H
H2B 0.2465 0.2247 0.8141 0.025 Uiso calc R 1 . . H
C3 0.24901(18) 0.14949(14) 0.67623(14) 0.0208(4) Uani d . 1 . . C
H3A 0.2668 0.1097 0.6321 0.025 Uiso calc R 1 . . H
H3B 0.2941 0.1977 0.6725 0.025 Uiso calc R 1 . . H
C4 0.1394(2) 0.1756(2) 0.65947(18) 0.0333(6) Uani d . 1 . . C
H4A 0.0953 0.1272 0.6567 0.050 Uiso calc R 1 . . H
H4B 0.1315 0.2052 0.6051 0.050 Uiso calc R 1 . . H
H4C 0.1201 0.2115 0.7057 0.050 Uiso calc R 1 . . H
C5 0.2601(3) 0.03196(18) 0.99382(16) 0.0342(6) Uani d . 1 . . C
H5A 0.2943 -0.0163 1.0194 0.051 Uiso calc R 1 . . H
H5B 0.2086 0.0515 1.0312 0.051 Uiso calc R 1 . . H
H5C 0.3105 0.0752 0.9866 0.051 Uiso calc R 1 . . H
C6 0.2091(2) 0.00954(16) 0.90794(16) 0.0257(5) Uani d . 1 . . C
H6A 0.1637 -0.0379 0.9153 0.031 Uiso calc R 1 . . H
H6B 0.1659 0.0559 0.8870 0.031 Uiso calc R 1 . . H
C7 0.4436(2) -0.07757(19) 0.89654(18) 0.0333(6) Uani d . 1 . . C
H7A 0.4825 -0.0425 0.8599 0.050 Uiso calc R 1 . . H
H7B 0.4776 -0.1308 0.9035 0.050 Uiso calc R 1 . . H
H7C 0.4401 -0.0517 0.9525 0.050 Uiso calc R 1 . . H
C8 0.33634(19) -0.08960(15) 0.85568(15) 0.0230(4) Uani d . 1 . . C
H8A 0.3403 -0.1177 0.8002 0.028 Uiso calc R 1 . . H
H8B 0.2976 -0.1252 0.8928 0.028 Uiso calc R 1 . . H
C9 0.28891(17) 0.03281(14) 0.77096(13) 0.0180(4) Uani d . 1 . . C
C10 0.32944(17) -0.01113(13) 0.69539(13) 0.0177(4) Uani d . 1 . . C
C11 0.21236(17) -0.05829(14) 0.42455(13) 0.0185(4) Uani d . 1 . . C
C12 0.20880(16) -0.01000(14) 0.34226(13) 0.0174(4) Uani d . 1 . . C
C13 0.17542(18) 0.11199(15) 0.42693(15) 0.0219(4) Uani d . 1 . . C
H13A 0.2286 0.1517 0.4472 0.026 Uiso calc R 1 . . H
H13B 0.1684 0.0710 0.4725 0.026 Uiso calc R 1 . . H
C14 0.0748(2) 0.1563(2) 0.40878(17) 0.0326(6) Uani d . 1 . . C
H14A 0.0810 0.1951 0.3619 0.049 Uiso calc R 1 . . H
H14B 0.0572 0.1859 0.4600 0.049 Uiso calc R 1 . . H
H14C 0.0211 0.1164 0.3927 0.049 Uiso calc R 1 . . H
C15 0.23491(19) 0.12923(15) 0.28213(16) 0.0248(5) Uani d . 1 . . C
H15A 0.2331 0.1855 0.3052 0.030 Uiso calc R 1 . . H
H15B 0.1838 0.1259 0.2328 0.030 Uiso calc R 1 . . H
C16 0.3402(2) 0.11255(17) 0.2518(2) 0.0328(6) Uani d . 1 . . C
H16A 0.3915 0.1183 0.2998 0.049 Uiso calc R 1 . . H
H16B 0.3546 0.1517 0.2070 0.049 Uiso calc R 1 . . H
H16C 0.3425 0.0568 0.2290 0.049 Uiso calc R 1 . . H
C17 0.2428(2) -0.13907(15) 0.26885(15) 0.0239(5) Uani d . 1 . . C
H17A 0.1940 -0.1719 0.2320 0.029 Uiso calc R 1 . . H
H17B 0.2448 -0.1622 0.3272 0.029 Uiso calc R 1 . . H
C18 0.3472(2) -0.14469(18) 0.2355(2) 0.0357(6) Uani d . 1 . . C
H18A 0.3455 -0.1208 0.1782 0.054 Uiso calc R 1 . . H
H18B 0.3678 -0.2022 0.2330 0.054 Uiso calc R 1 . . H
H18C 0.3962 -0.1147 0.2736 0.054 Uiso calc R 1 . . H
C19 0.1568(2) -0.02289(17) 0.18869(15) 0.0289(5) Uani d . 1 . . C
H19A 0.1659 -0.0638 0.1434 0.035 Uiso calc R 1 . . H
H19B 0.1897 0.0287 0.1721 0.035 Uiso calc R 1 . . H
C20 0.0441(2) -0.00819(17) 0.19656(18) 0.0338(6) Uani d . 1 . . C
H20A 0.0113 -0.0595 0.2116 0.051 Uiso calc R 1 . . H
H20B 0.0130 0.0119 0.1420 0.051 Uiso calc R 1 . . H
H20C 0.0352 0.0326 0.2412 0.051 Uiso calc R 1 . . H
C21 0.31190(19) -0.12135(14) 0.56544(13) 0.0198(4) Uani d . 1 . . C
H21A 0.2769 -0.1718 0.5445 0.024 Uiso calc R 1 . . H
H21B 0.3792 -0.1373 0.5926 0.024 Uiso calc R 1 . . H

loop_
_atom_site_aniso_label
_atom_site_aniso_U_11
_atom_site_aniso_U_22
_atom_site_aniso_U_33
_atom_site_aniso_U_12
_atom_site_aniso_U_13
_atom_site_aniso_U_23
Re1 0.02031(4) 0.01289(4) 0.01363(4) -0.00065(3) 0.00217(3) 0.00047(3)
Cl1 0.0321(3) 0.0199(2) 0.0157(2) -0.0035(2) 0.0062(2) -0.00073(18)
Cl2 0.0214(2) 0.0188(2) 0.0212(2) -0.00087(19) -0.00135(19) -0.00199(19)
Cl3 0.0221(2) 0.0140(2) 0.0225(2) -0.00073(18) 0.00293(19) 0.00165(17)
Cl4 0.0257(2) 0.0204(2) 0.0140(2) 0.00225(19) 0.00389(18) 0.00136(18)
Cl5 0.0212(2) 0.0203(2) 0.0242(3) 0.00323(19) 0.0004(2) -0.00134(19)
S1 0.0233(3) 0.0202(2) 0.0158(2) -0.0043(2) 0.00117(19) -0.00278(19)
S2 0.0196(2) 0.0292(3) 0.0227(3) -0.0026(2) 0.0028(2) -0.0029(2)
S3 0.0181(2) 0.0166(2) 0.0141(2) 0.00019(18) -0.00176(17) 0.00108(18)
S4 0.0257(3) 0.0434(4) 0.0248(3) -0.0162(3) -0.0022(2) 0.0066(3)
O1 0.0343(9) 0.0156(7) 0.0206(8) -0.0016(7) 0.0033(7) 0.0011(6)
N1 0.0230(9) 0.0154(8) 0.0153(8) -0.0033(7) 0.0013(7) -0.0014(6)
N2 0.0235(9) 0.0184(8) 0.0164(8) -0.0018(7) 0.0040(7) -0.0010(7)
N3 0.0283(10) 0.0195(9) 0.0143(8) 0.0004(8) -0.0024(7) 0.0006(7)
N4 0.0199(8) 0.0181(8) 0.0163(8) 0.0001(7) -0.0005(7) 0.0015(7)
C1 0.0289(13) 0.0355(14) 0.0275(12) -0.0117(11) -0.0007(10) -0.0043(10)
C2 0.0256(11) 0.0173(10) 0.0200(10) -0.0025(8) 0.0024(8) -0.0039(8)
C3 0.0258(11) 0.0186(10) 0.0184(9) -0.0006(8) 0.0041(8) 0.0022(8)
C4 0.0291(13) 0.0455(16) 0.0249(12) 0.0037(12) -0.0013(10) 0.0062(11)
C5 0.0552(18) 0.0287(13) 0.0203(11) 0.0052(12) 0.0136(11) 0.0019(10)
C6 0.0295(12) 0.0234(11) 0.0259(11) -0.0019(9) 0.0133(10) 0.0020(9)
C7 0.0298(13) 0.0405(15) 0.0295(13) 0.0070(12) 0.0011(10) -0.0002(11)
C8 0.0300(12) 0.0219(11) 0.0169(10) 0.0021(9) 0.0012(8) 0.0010(8)
C9 0.0197(9) 0.0192(10) 0.0150(9) -0.0032(8) 0.0008(7) -0.0019(7)
C10 0.0225(10) 0.0176(9) 0.0127(8) -0.0001(8) -0.0001(7) -0.0003(7)
C11 0.0211(10) 0.0194(10) 0.0146(9) -0.0030(8) -0.0022(7) 0.0002(7)
C12 0.0182(9) 0.0189(10) 0.0148(9) -0.0007(8) -0.0019(7) 0.0023(7)
C13 0.0243(11) 0.0205(10) 0.0208(10) 0.0037(9) -0.0003(8) -0.0019(8)
C14 0.0266(12) 0.0476(17) 0.0244(12) 0.0140(12) 0.0070(10) 0.0082(11)
C15 0.0270(11) 0.0196(11) 0.0289(12) 0.0030(9) 0.0093(9) 0.0067(9)
C16 0.0305(13) 0.0245(12) 0.0454(16) 0.0017(10) 0.0176(12) 0.0027(11)
C17 0.0327(12) 0.0181(10) 0.0203(10) -0.0024(9) -0.0034(9) -0.0049(8)
C18 0.0271(13) 0.0271(13) 0.0520(18) -0.0026(10) -0.0031(12) -0.0123(12)
C19 0.0442(15) 0.0287(12) 0.0128(9) -0.0016(11) -0.0048(9) 0.0030(9)
C20 0.0428(15) 0.0283(13) 0.0276(12) 0.0067(12) -0.0162(11) -0.0020(10)
C21 0.0308(11) 0.0157(9) 0.0127(9) 0.0024(8) -0.0004(8) 0.0009(7)

loop_
_atom_type_symbol
_atom_type_description
_atom_type_scat_dispersion_real
_atom_type_scat_dispersion_imag
_atom_type_scat_source
C C 0.0033 0.0016 'International Tables Vol C Tables 4.2.6.8 and 6.1.1.4'
H H 0.0000 0.0000 'International Tables Vol C Tables 4.2.6.8 and 6.1.1.4'
N N 0.0061 0.0033 'International Tables Vol C Tables 4.2.6.8 and 6.1.1.4'
O O 0.0106 0.0060 'International Tables Vol C Tables 4.2.6.8 and 6.1.1.4'
Cl Cl 0.1484 0.1585 'International Tables Vol C Tables 4.2.6.8 and 6.1.1.4'
Re Re -1.0185 7.2310 'International Tables Vol C Tables 4.2.6.8 and 6.1.1.4'
S S 0.1246 0.1234 'International Tables Vol C Tables 4.2.6.8 and 6.1.1.4'

loop_
_geom_angle_atom_site_label_1
_geom_angle_atom_site_label_2
_geom_angle_atom_site_label_3
_geom_angle
_geom_angle_publ_flag
O1 Re1 Cl1 95.48(6) y
O1 Re1 Cl2 94.65(6) y
Cl1 Re1 Cl2 88.01(2) no
O1 Re1 Cl5 92.96(6) y
Cl1 Re1 Cl5 89.91(2) n
Cl2 Re1 Cl5 172.271(19) no
O1 Re1 Cl4 92.26(6) y
Cl1 Re1 Cl4 172.263(19) no
Cl2 Re1 Cl4 91.260(19) no
Cl5 Re1 Cl4 89.79(2) no
O1 Re1 Cl3 175.95(6) y
Cl1 Re1 Cl3 87.753(18) no
Cl2 Re1 Cl3 87.898(19) no
Cl5 Re1 Cl3 84.581(18) no
Cl4 Re1 Cl3 84.523(18) no
C10 S1 C21 100.44(11) no
C11 S3 C21 100.36(11) no
C9 N1 C3 121.26(18) no
C9 N1 C2 123.72(19) no
C3 N1 C2 113.69(18) no
C9 N2 C8 121.42(19) no
C9 N2 C6 123.2(2) no
C8 N2 C6 115.06(19) no
C12 N3 C19 123.0(2) no
C12 N3 C17 122.03(19) no
C19 N3 C17 114.53(19) no
C12 N4 C13 121.85(19) no
C12 N4 C15 125.3(2) no
C13 N4 C15 112.81(19) no
C2 C1 H1A 109.5 no
C2 C1 H1B 109.5 no
H1A C1 H1B 109.5 no
C2 C1 H1C 109.5 no
H1A C1 H1C 109.5 no
H1B C1 H1C 109.5 no
N1 C2 C1 110.2(2) no
N1 C2 H2A 109.6 no
C1 C2 H2A 109.6 no
N1 C2 H2B 109.6 no
C1 C2 H2B 109.6 no
H2A C2 H2B 108.1 no
N1 C3 C4 110.97(19) no
N1 C3 H3A 109.4 no
C4 C3 H3A 109.4 no
N1 C3 H3B 109.4 no
C4 C3 H3B 109.4 no
H3A C3 H3B 108.0 no
C3 C4 H4A 109.5 no
C3 C4 H4B 109.5 no
H4A C4 H4B 109.5 no
C3 C4 H4C 109.5 no
H4A C4 H4C 109.5 no
H4B C4 H4C 109.5 no
C6 C5 H5A 109.5 no
C6 C5 H5B 109.5 no
H5A C5 H5B 109.5 no
C6 C5 H5C 109.5 no
H5A C5 H5C 109.5 no
H5B C5 H5C 109.5 no
N2 C6 C5 114.4(2) no
N2 C6 H6A 108.7 no
C5 C6 H6A 108.7 no
N2 C6 H6B 108.7 no
C5 C6 H6B 108.7 no
H6A C6 H6B 107.6 no
C8 C7 H7A 109.5 no
C8 C7 H7B 109.5 no
H7A C7 H7B 109.5 no
C8 C7 H7C 109.5 no
H7A C7 H7C 109.5 no
H7B C7 H7C 109.5 no
N2 C8 C7 112.3(2) no
N2 C8 H8A 109.1 no
C7 C8 H8A 109.1 no
N2 C8 H8B 109.1 no
C7 C8 H8B 109.1 no
H8A C8 H8B 107.9 no
N1 C9 N2 125.4(2) y
N1 C9 C10 117.84(19) y
N2 C9 C10 116.77(19) y
C9 C10 S2 120.08(16) y
C9 C10 S1 111.91(15) y
S2 C10 S1 128.00(13) y
C12 C11 S4 119.22(16) y
C12 C11 S3 111.31(16) no
S4 C11 S3 129.47(14) y
N3 C12 N4 126.5(2) y
N3 C12 C11 116.6(2) y
N4 C12 C11 116.90(19) no
N4 C13 C14 110.47(19) no
N4 C13 H13A 109.6 no
C14 C13 H13A 109.6 no
N4 C13 H13B 109.6 no
C14 C13 H13B 109.6 no
H13A C13 H13B 108.1 no
C13 C14 H14A 109.5 no
C13 C14 H14B 109.5 no
H14A C14 H14B 109.5 no
C13 C14 H14C 109.5 no
H14A C14 H14C 109.5 no
H14B C14 H14C 109.5 no
N4 C15 C16 112.6(2) no
N4 C15 H15A 109.1 no
C16 C15 H15A 109.1 no
N4 C15 H15B 109.1 no
C16 C15 H15B 109.1 no
H15A C15 H15B 107.8 no
C15 C16 H16A 109.5 no
C15 C16 H16B 109.5 no
H16A C16 H16B 109.5 no
C15 C16 H16C 109.5 no
H16A C16 H16C 109.5 no
H16B C16 H16C 109.5 no
N3 C17 C18 111.3(2) no
N3 C17 H17A 109.4 no
C18 C17 H17A 109.4 no
N3 C17 H17B 109.4 no
C18 C17 H17B 109.4 no
H17A C17 H17B 108.0 no
C17 C18 H18A 109.5 no
C17 C18 H18B 109.5 no
H18A C18 H18B 109.5 no
C17 C18 H18C 109.5 no
H18A C18 H18C 109.5 no
H18B C18 H18C 109.5 no
N3 C19 C20 110.9(2) no
N3 C19 H19A 109.5 no
C20 C19 H19A 109.5 no
N3 C19 H19B 109.5 no
C20 C19 H19B 109.5 no
H19A C19 H19B 108.0 no
C19 C20 H20A 109.5 no
C19 C20 H20B 109.5 no
H20A C20 H20B 109.5 no
C19 C20 H20C 109.5 no
H20A C20 H20C 109.5 no
H20B C20 H20C 109.5 no
S1 C21 S3 113.63(12) no
S1 C21 H21A 108.8 no
S3 C21 H21A 108.8 no
S1 C21 H21B 108.8 no
S3 C21 H21B 108.8 no
H21A C21 H21B 107.7 no

loop_
_geom_bond_atom_site_label_1
_geom_bond_atom_site_label_2
_geom_bond_site_symmetry_2
_geom_bond_distance
_geom_bond_publ_flag
Re1 O1 . 1.6796(17) y
Re1 Cl1 . 2.3896(6) y
Re1 Cl2 . 2.3998(6) y
Re1 Cl5 . 2.4099(6) y
Re1 Cl4 . 2.4199(5) y
Re1 Cl3 . 2.4550(5) y
S1 C10 . 1.740(2) y
S1 C21 . 1.800(2) y
S2 C10 . 1.615(2) y
S3 C11 . 1.708(2) y
S3 C21 . 1.801(2) y
S4 C11 . 1.634(2) y
N1 C9 . 1.326(3) y
N1 C3 . 1.488(3) y
N1 C2 . 1.489(3) y
N2 C9 . 1.337(3) y
N2 C8 . 1.482(3) no
N2 C6 . 1.490(3) no
N3 C12 . 1.322(3) no
N3 C19 . 1.487(3) no
N3 C17 . 1.489(3) no
N4 C12 . 1.324(3) no
N4 C13 . 1.482(3) no
N4 C15 . 1.486(3) no
C1 C2 . 1.513(4) no
C1 H1A . 0.9800 no
C1 H1B . 0.9800 no
C1 H1C . 0.9800 no
C2 H2A . 0.9900 no
C2 H2B . 0.9900 no
C3 C4 . 1.508(4) no
C3 H3A . 0.9900 no
C3 H3B . 0.9900 no
C4 H4A . 0.9800 no
C4 H4B . 0.9800 no
C4 H4C . 0.9800 no
C5 C6 . 1.509(4) no
C5 H5A . 0.9800 no
C5 H5B . 0.9800 no
C5 H5C . 0.9800 no
C6 H6A . 0.9900 no
C6 H6B . 0.9900 no
C7 C8 . 1.521(4) no
C7 H7A . 0.9800 no
C7 H7B . 0.9800 no
C7 H7C . 0.9800 no
C8 H8A . 0.9900 no
C8 H8B . 0.9900 no
C9 C10 . 1.516(3) y
C11 C12 . 1.513(3) y
C13 C14 . 1.517(3) no
C13 H13A . 0.9900 no
C13 H13B . 0.9900 no
C14 H14A . 0.9800 no
C14 H14B . 0.9800 no
C14 H14C . 0.9800 no
C15 C16 . 1.519(3) no
C15 H15A . 0.9900 no
C15 H15B . 0.9900 no
C16 H16A . 0.9800 no
C16 H16B . 0.9800 no
C16 H16C . 0.9800 no
C17 C18 . 1.505(4) no
C17 H17A . 0.9900 no
C17 H17B . 0.9900 no
C18 H18A . 0.9800 no
C18 H18B . 0.9800 no
C18 H18C . 0.9800 no
C19 C20 . 1.513(4) no
C19 H19A . 0.9900 no
C19 H19B . 0.9900 no
C20 H20A . 0.9800 no
C20 H20B . 0.9800 no
C20 H20C . 0.9800 no
C21 H21A . 0.9900 no
C21 H21B . 0.9900 no

loop_
_geom_torsion_atom_site_label_1
_geom_torsion_atom_site_label_2
_geom_torsion_atom_site_label_3
_geom_torsion_atom_site_label_4
_geom_torsion
_geom_torsion_publ_flag
C9 N1 C2 C1 67.6(3) no
C3 N1 C2 C1 -99.3(2) no
C9 N1 C3 C4 113.2(3) no
C2 N1 C3 C4 -79.5(3) no
C9 N2 C6 C5 -116.0(3) no
C8 N2 C6 C5 70.3(3) no
C9 N2 C8 C7 87.2(3) no
C6 N2 C8 C7 -99.0(2) no
C3 N1 C9 N2 -162.6(2) no
C2 N1 C9 N2 31.4(3) no
C3 N1 C9 C10 18.7(3) no
C2 N1 C9 C10 -147.2(2) no
C8 N2 C9 N1 -161.1(2) no
C6 N2 C9 N1 25.7(3) no
C8 N2 C9 C10 17.6(3) no
C6 N2 C9 C10 -155.7(2) no
N1 C9 C10 S2 74.3(2) no
N2 C9 C10 S2 -104.5(2) no
N1 C9 C10 S1 -105.0(2) no
N2 C9 C10 S1 76.2(2) no
C21 S1 C10 C9 -176.11(16) no
C21 S1 C10 S2 4.71(19) no
C21 S3 C11 C12 -177.25(16) no
C21 S3 C11 S4 2.4(2) no
C19 N3 C12 N4 -28.4(4) no
C17 N3 C12 N4 159.7(2) no
C19 N3 C12 C11 150.6(2) no
C17 N3 C12 C11 -21.3(3) no
C13 N4 C12 N3 159.5(2) no
C15 N4 C12 N3 -21.0(4) no
C13 N4 C12 C11 -19.5(3) no
C15 N4 C12 C11 159.9(2) no
S4 C11 C12 N3 -74.9(3) no
S3 C11 C12 N3 104.8(2) no
S4 C11 C12 N4 104.3(2) no
S3 C11 C12 N4 -76.1(2) no
C12 N4 C13 C14 -112.1(2) no
C15 N4 C13 C14 68.4(3) no
C12 N4 C15 C16 -53.2(3) no
C13 N4 C15 C16 126.2(2) no
C12 N3 C17 C18 -102.5(3) no
C19 N3 C17 C18 85.0(3) no
C12 N3 C19 C20 -60.5(3) no
C17 N3 C19 C20 111.9(2) no
C10 S1 C21 S3 -77.21(14) no
C11 S3 C21 S1 -73.40(15) no
